data_7110222
loop_
_publ_author_name
'Shinobu Aoyagi'
'Norihisa Hoshino'
'Tomoyuki Akutagawa'
'Yuki Sado'
'Ryo Kitaura'
'Hisanori Shinohara'
'Kunihisa Sugimoto'
'Rui Zhang'
'Yasujiro Murata'

_publ_section_title
;
 A cubic dipole lattice of water molecules trapped inside carbon cages
;
_journal_name_full Chem.Commun.
_journal_page_first 524
_journal_paper_doi 10.1039/c3cc46683c
_journal_volume 50
_journal_year 2014
_chemical_formula_sum 'C60 H2 O'
_chemical_formula_weight 738.62
_chemical_name_systematic
;
?
;
_space_group_IT_number 205
_symmetry_cell_setting cubic
_symmetry_space_group_name_Hall '-P 2ac 2ab 3'
_symmetry_space_group_name_H-M 'P a -3'
_atom_sites_solution_hydrogens difmap
_atom_sites_solution_primary direct
_atom_sites_solution_secondary difmap
_audit_creation_method SHELXL-97
_cell_angle_alpha 90.00
_cell_angle_beta 90.00
_cell_angle_gamma 90.00
_cell_formula_units_Z 4
_cell_length_a 14.06690(10)
_cell_length_b 14.06690(10)
_cell_length_c 14.06690(10)
_cell_measurement_temperature 20
_cell_volume 2783.53(3)
_computing_cell_refinement 'RAPID-AUTO (Rigaku Corporation)'
_computing_data_collection 'RAPID-AUTO (Rigaku Corporation)'
_computing_data_reduction 'RAPID-AUTO (Rigaku Corporation)'
_computing_structure_refinement 'SHELXL-97 (Sheldrick, 1997)'
_computing_structure_solution 'SIR2004 (Burla et al., 2005)'
_diffrn_ambient_temperature 20
_diffrn_detector_area_resol_mean 10
_diffrn_measured_fraction_theta_full 1.0
_diffrn_measured_fraction_theta_max 1.0
_diffrn_measurement_device_type 'Large cylindrical imaging plate camera'
_diffrn_measurement_method 'Oscilation method'
_diffrn_radiation_monochromator 'Si 311'
_diffrn_radiation_source 'SPring-8 BL02B1 bending magnet'
_diffrn_radiation_type synchrotron
_diffrn_radiation_wavelength 0.49917
_diffrn_reflns_av_R_equivalents 0.0564
_diffrn_reflns_av_sigmaI/netI 0.088
_diffrn_reflns_limit_h_max 31
_diffrn_reflns_limit_h_min -42
_diffrn_reflns_limit_k_max 26
_diffrn_reflns_limit_k_min -27
_diffrn_reflns_limit_l_max 28
_diffrn_reflns_limit_l_min -42
_diffrn_reflns_number 13430
_diffrn_reflns_theta_full 48.99
_diffrn_reflns_theta_max 48.99
_diffrn_reflns_theta_min 1.76
_exptl_absorpt_coefficient_mu 0.067
_exptl_crystal_colour black
_exptl_crystal_density_diffrn 1.763
_exptl_crystal_density_method 'not measured'
_exptl_crystal_F_000 1480
_exptl_crystal_size_max 0.2
_exptl_crystal_size_min 0.1
_refine_diff_density_max 0.452
_refine_diff_density_min -0.339
_refine_diff_density_rms 0.070
_refine_ls_extinction_method none
_refine_ls_hydrogen_treatment constr
_refine_ls_matrix_type full
_refine_ls_number_parameters 127
_refine_ls_number_reflns 7591
_refine_ls_number_restraints 11
_refine_ls_restrained_S_all 0.472
_refine_ls_R_factor_all 0.0360
_refine_ls_R_factor_gt 0.0322
_refine_ls_shift/su_max 0.001
_refine_ls_shift/su_mean 0.000
_refine_ls_structure_factor_coef Fsqd
_refine_ls_weighting_details 'calc w=1/[\s^2^(Fo^2^)+(0.1000P)^2^+0.0000P] where P=(Fo^2^+2Fc^2^)/3'
_refine_ls_weighting_scheme calc
_refine_ls_wR_factor_gt 0.0851
_refine_ls_wR_factor_ref 0.0901
_reflns_number_gt 8831
_reflns_number_total 13430
_reflns_threshold_expression >2sigma(I)
_cod_data_source_file c3cc46683c.txt
_cod_data_source_block H2O@C60_20K
_cod_original_cell_volume 2783.53(6)
_cod_database_code 7110222

loop_
_symmetry_equiv_pos_as_xyz
'x, y, z'
'-x+1/2, -y, z+1/2'
'x+1/2, -y+1/2, -z'
'-x, y+1/2, -z+1/2'
'y, z, x'
'-y+1/2, -z, x+1/2'
'y+1/2, -z+1/2, -x'
'-y, z+1/2, -x+1/2'
'z, x, y'
'-z, x+1/2, -y+1/2'
'-z+1/2, -x, y+1/2'
'z+1/2, -x+1/2, -y'
'-x, -y, -z'
'x-1/2, y, -z-1/2'
'-x-1/2, y-1/2, z'
'x, -y-1/2, z-1/2'
'-y, -z, -x'
'y-1/2, z, -x-1/2'
'-y-1/2, z-1/2, x'
'y, -z-1/2, x-1/2'
'-z, -x, -y'
'z, -x-1/2, y-1/2'
'z-1/2, x, -y-1/2'
'-z-1/2, x-1/2, y'

loop_
_atom_site_label
_atom_site_type_symbol
_atom_site_fract_x
_atom_site_fract_y
_atom_site_fract_z
_atom_site_U_iso_or_equiv
_atom_site_adp_type
_atom_site_occupancy
_atom_site_symmetry_multiplicity
_atom_site_calc_flag
_atom_site_refinement_flags
O1 O 0.0000 0.0000 0.0000 0.01827(6) Uiso 1 6 d SG
H11 H 0.0606 0.0305 0.0063 0.022 Uiso 0.167 1 d PG
H12 H -0.0402 0.0472 -0.0281 0.022 Uiso 0.167 1 d PG
C1A C 0.228875(11) -0.033247(12) 0.101859(12) 0.00708(2) Uani 0.7925(4) 1 d PD
C2A C 0.246372(11) -0.055032(11) 0.006736(12) 0.00720(2) Uani 0.7925(4) 1 d PD
C3A C 0.20744(6) 0.06409(5) 0.12963(7) 0.00686(3) Uani 0.7925(4) 1 d PD
C4A C 0.206331(11) -0.140764(11) -0.034964(11) 0.00714(2) Uani 0.7925(4) 1 d PD
C5A C 0.170582(11) -0.096536(11) 0.159467(12) 0.00716(2) Uani 0.7925(4) 1 d PD
C6A C 0.222704(16) 0.113059(13) -0.038288(16) 0.00708(2) Uani 0.7925(4) 1 d PD
C7A C 0.243260(11) 0.019579(12) -0.064761(11) 0.00714(2) Uani 0.7925(4) 1 d PD
C8A C 0.20430(4) 0.13626(7) 0.06066(4) 0.00709(4) Uani 0.7925(4) 1 d PD
C9A C 0.150436(11) -0.201250(11) 0.020108(12) 0.00711(2) Uani 0.7925(4) 1 d PD
C10A C 0.132234(11) -0.178707(11) 0.119402(12) 0.00715(2) Uani 0.7925(4) 1 d PD
C1B C 0.10142(6) -0.03329(7) 0.22859(8) 0.00809(4) Uiso 0.2075(4) 1 d PD
C2B C 0.13162(4) -0.11540(4) 0.18201(4) 0.00809(4) Uiso 0.2075(4) 1 d PD
C3B C 0.1369(3) 0.05958(17) 0.1999(2) 0.00809(4) Uiso 0.2075(4) 1 d PD
C4B C 0.06273(4) -0.18797(5) 0.15620(5) 0.00809(4) Uiso 0.2075(4) 1 d PD
C5B C 0.00136(4) -0.02019(4) 0.25203(4) 0.00809(4) Uiso 0.2075(4) 1 d PD
C6B C 0.23875(5) -0.02113(4) 0.07921(5) 0.00809(4) Uiso 0.2075(4) 1 d PD
C7B C 0.20150(4) -0.10914(4) 0.10610(4) 0.00809(4) Uiso 0.2075(4) 1 d PD
C8B C 0.2058(3) 0.0639(2) 0.1276(3) 0.00809(4) Uiso 0.2075(4) 1 d PD
C9B C -0.03316(4) -0.17546(4) 0.17795(5) 0.00809(4) Uiso 0.2075(4) 1 d PD
C10B C -0.06461(4) -0.08979(4) 0.22678(4) 0.00809(4) Uiso 0.2075(4) 1 d PD

loop_
_atom_site_aniso_label
_atom_site_aniso_U_11
_atom_site_aniso_U_22
_atom_site_aniso_U_33
_atom_site_aniso_U_23
_atom_site_aniso_U_13
_atom_site_aniso_U_12
C1A 0.00575(4) 0.00800(4) 0.00749(4) -0.00010(3) -0.00103(3) 0.00038(3)
C2A 0.00544(4) 0.00803(4) 0.00814(4) -0.00020(3) -0.00026(3) 0.00055(3)
C3A 0.00576(6) 0.00774(4) 0.00710(7) -0.00024(4) -0.00146(5) -0.00053(3)
C4A 0.00620(4) 0.00705(4) 0.00816(5) -0.00019(3) 0.00018(3) 0.00129(3)
C5A 0.00696(4) 0.00746(4) 0.00706(4) 0.00051(3) -0.00109(3) 0.00066(3)
C6A 0.00583(5) 0.00700(5) 0.00841(5) 0.00024(4) 0.00062(3) -0.00142(4)
C7A 0.00562(4) 0.00803(4) 0.00778(4) 0.00001(3) 0.00070(3) -0.00025(3)
C8A 0.00548(8) 0.00773(5) 0.00807(5) -0.00072(4) -0.00055(5) -0.00182(7)
C9A 0.00690(4) 0.00638(4) 0.00806(4) 0.00001(3) -0.00019(3) 0.00140(3)
C10A 0.00739(4) 0.00655(4) 0.00750(4) 0.00074(3) -0.00072(3) 0.00095(3)

loop_
_atom_type_symbol
_atom_type_description
_atom_type_scat_dispersion_real
_atom_type_scat_dispersion_imag
_atom_type_scat_source
C C -0.0003 0.0007 'S. Sasaki (1989) KEK Report 88-14.'
O O 0.0010 0.0028 'S. Sasaki (1989) KEK Report 88-14.'
H H 0.0000 0.0000 'S. Sasaki (1989) KEK Report 88-14.'

loop_
_geom_angle_atom_site_label_1
_geom_angle_atom_site_label_2
_geom_angle_atom_site_label_3
_geom_angle
_geom_angle_site_symmetry_1
_geom_angle_site_symmetry_3
C2A C1A C3A 120.05(5) . .
C2A C1A C5A 119.923(14) . .
C3A C1A C5A 108.00(4) . .
C1A C2A C7A 119.977(14) . .
C1A C2A C4A 120.051(14) . .
C7A C2A C4A 107.927(13) . .
C8A C3A C8A 120.12(7) . 5
C8A C3A C1A 120.06(7) . .
C8A C3A C1A 107.80(8) 5 .
C9A C4A C10A 119.906(15) . 17
C9A C4A C2A 120.031(14) . .
C10A C4A C2A 108.161(13) 17 .
C10A C5A C6A 119.912(15) . 5
C10A C5A C1A 119.970(15) . .
C6A C5A C1A 107.998(15) 5 .
C7A C6A C8A 120.25(4) . .
C7A C6A C5A 119.993(18) . 9
C8A C6A C5A 107.79(4) . 9
C6A C7A C9A 119.892(16) . 17
C6A C7A C2A 120.080(15) . .
C9A C7A C2A 107.962(13) 17 .
C3A C8A C3A 119.87(7) . 9
C3A C8A C6A 119.58(7) . .
C3A C8A C6A 108.40(8) 9 .
C4A C9A C7A 120.157(15) . 21
C4A C9A C10A 119.989(14) . .
C7A C9A C10A 108.143(14) 21 .
C5A C10A C4A 120.137(15) . 21
C5A C10A C9A 120.035(15) . .
C4A C10A C9A 107.808(13) 21 .
C2B C1B C3B 120.56(17) . .
C2B C1B C5B 120.36(8) . .
C3B C1B C5B 106.30(19) . .
C1B C2B C4B 119.73(6) . .
C1B C2B C7B 120.07(6) . .
C4B C2B C7B 108.04(5) . .
C8B C3B C8B 121.1(3) 5 .
C8B C3B C1B 110.1(3) 5 .
C8B C3B C1B 118.4(3) . .
C9B C4B C10B 119.76(5) . 17
C9B C4B C2B 120.10(6) . .
C10B C4B C2B 108.14(5) 17 .
C10B C5B C6B 120.02(5) . 5
C10B C5B C1B 119.75(6) . .
C6B C5B C1B 107.72(6) 5 .
C7B C6B C5B 120.30(6) . 9
C7B C6B C8B 118.89(18) . .
C5B C6B C8B 108.33(19) 9 .
C6B C7B C2B 120.42(6) . .
C6B C7B C9B 119.49(6) . 17
C2B C7B C9B 107.88(5) . 17
C3B C8B C3B 118.9(3) 9 .
C3B C8B C6B 107.5(3) 9 .
C3B C8B C6B 121.6(3) . .
C4B C9B C10B 120.13(6) . .
C4B C9B C7B 120.24(5) . 21
C10B C9B C7B 107.90(5) . 21
C5B C10B C4B 120.18(5) . 21
C5B C10B C9B 119.92(5) . .
C4B C10B C9B 108.04(5) 21 .

loop_
_geom_bond_atom_site_label_1
_geom_bond_atom_site_label_2
_geom_bond_distance
_geom_bond_site_symmetry_2
C1A C2A 1.3946(2) .
C1A C3A 1.4555(5) .
C1A C5A 1.4566(2) .
C2A C7A 1.4543(2) .
C2A C4A 1.4546(2) .
C3A C8A 1.4049(11) .
C3A C8A 1.4520(5) 5
C4A C9A 1.3937(2) .
C4A C10A 1.4537(2) 17
C5A C10A 1.3945(2) .
C5A C6A 1.4552(2) 5
C6A C7A 1.3969(2) .
C6A C8A 1.4529(4) .
C7A C9A 1.4538(2) 17
C9A C10A 1.4550(2) .
C1B C2B 1.3942(8) .
C1B C3B 1.4558(11) .
C1B C5B 1.4573(8) .
C2B C4B 1.4536(7) .
C2B C7B 1.4540(7) .
C3B C8B 1.406(5) 5
C3B C8B 1.4051(17) .
C4B C9B 1.3943(7) .
C4B C10B 1.4501(9) 17
C5B C10B 1.3950(7) .
C5B C6B 1.4456(10) 5
C6B C7B 1.3967(7) .
C6B C8B 1.4530(11) .
C7B C9B 1.4574(9) 17
C9B C10B 1.4561(7) .
